data_4026289
loop_
_publ_author_name
'Akira Yoshimura'
'Christopher T. Banek'
'Mekhman S. Yusubov'
'Victor N. Nemykin'
'Viktor V. Zhdankin'

_publ_contact_author_address
; 
 Department of Chemistry, 
 University of Minnesota Duluth, 
 1039 University Drive
 Duluth, MN 55812, USA. 
;
_publ_contact_author_email vnemykin@d.umn.edu
_publ_contact_author_fax '+1 218 726 7394'
_publ_contact_author_name 'Victor Nemykin'
_publ_contact_author_phone '+1 218 726 6729'
_publ_section_title
;
 Preparation, X-ray Structure, and Reactivity of 2-Iodylpyridines:
 Recyclable Hypervalent Iodine(V) Reagents
;
_journal_name_full 'Journal of Organic Chemistry'
_journal_page_first 3812
_journal_page_last 3819
_journal_paper_doi 10.1021/jo200163m
_journal_volume 76
_journal_year 2011
_chemical_formula_moiety 'C8 H14 I1 N1 O5'
_chemical_formula_sum 'C8 H14 I N O5'
_chemical_formula_weight 331.10
_space_group_IT_number 2
_symmetry_cell_setting triclinic
_symmetry_space_group_name_Hall '-P 1'
_symmetry_space_group_name_H-M 'P -1'
_atom_sites_solution_hydrogens geom
_atom_sites_solution_primary direct
_audit_creation_date 11-01-06
_audit_creation_method CRYSTALS_ver_14.11
_cell_angle_alpha 82.634(6)
_cell_angle_beta 85.041(6)
_cell_angle_gamma 82.063(6)
_cell_formula_units_Z 4
_cell_length_a 9.1841(3)
_cell_length_b 10.3130(5)
_cell_length_c 12.2949(8)
_cell_measurement_reflns_used 5201
_cell_measurement_temperature 123
_cell_measurement_theta_max 27
_cell_measurement_theta_min 3
_cell_volume 1141.04(10)
_computing_cell_refinement 'CrystalClear 2.0'
_computing_data_collection 'CrystalClear 2.0'
_computing_data_reduction 'Crystal Structure 4.0'
_computing_molecular_graphics 'CAMERON (Watkin et al., 1996)'
_computing_publication_material 'CRYSTALS (Betteridge et al., 2003)'
_computing_structure_refinement 'CRYSTALS (Betteridge et al., 2003)'
_computing_structure_solution 'SHELXS 86 (Sheldrick, 1986)'
_diffrn_ambient_temperature 123
_diffrn_measured_fraction_theta_full 0.995
_diffrn_measured_fraction_theta_max 0.995
_diffrn_measurement_device 'RAPID II'
_diffrn_measurement_device_type 'RAPID II image plate'
_diffrn_measurement_method \w
_diffrn_radiation_monochromator graphite
_diffrn_radiation_type 'Mo K\a'
_diffrn_radiation_wavelength 0.71075
_diffrn_reflns_av_R_equivalents 0.059
_diffrn_reflns_limit_h_max 11
_diffrn_reflns_limit_h_min -11
_diffrn_reflns_limit_k_max 13
_diffrn_reflns_limit_k_min -13
_diffrn_reflns_limit_l_max 15
_diffrn_reflns_limit_l_min -15
_diffrn_reflns_number 32057
_diffrn_reflns_theta_full 27.472
_diffrn_reflns_theta_max 27.472
_diffrn_reflns_theta_min 3.066
_diffrn_standards_decay_% 0.00
_diffrn_standards_interval_time 8
_diffrn_standards_number 5201
_exptl_absorpt_coefficient_mu 2.809
_exptl_absorpt_correction_T_max 0.67
_exptl_absorpt_correction_T_min 0.60
_exptl_absorpt_correction_type multi-scan
_exptl_absorpt_process_details 'DENZO/SCALEPACK (Otwinowski & Minor, 1997)'
_exptl_crystal_colour colorless
_exptl_crystal_density_diffrn 1.927
_exptl_crystal_description block
_exptl_crystal_F_000 648
_exptl_crystal_size_max 0.290
_exptl_crystal_size_mid 0.210
_exptl_crystal_size_min 0.140
_refine_diff_density_max 2.20
_refine_diff_density_min -1.41
_refine_ls_extinction_method none
_refine_ls_goodness_of_fit_ref 0.9781
_refine_ls_hydrogen_treatment none
_refine_ls_matrix_type full
_refine_ls_number_parameters 331
_refine_ls_number_reflns 5191
_refine_ls_number_restraints 86
_refine_ls_R_factor_all 0.0573
_refine_ls_R_factor_gt 0.0432
_refine_ls_shift/su_max 0.0034532
_refine_ls_shift/su_mean 0.0000916
_refine_ls_structure_factor_coef Fsqd
_refine_ls_weighting_details
;
 Method= Modified Sheldrick 
 w=1/[\s^2^(F^2^) + ( 0.01P)^2^ +22.43P] 
 ,where P=(max(Fo^2^,0) + 2Fc^2^)/3 
;
_refine_ls_weighting_scheme calc
_refine_ls_wR_factor_all 0.1031
_refine_ls_wR_factor_gt 0.0926
_refine_ls_wR_factor_ref 0.1031
_reflns_limit_h_max 11
_reflns_limit_h_min -11
_reflns_limit_k_max 13
_reflns_limit_k_min -13
_reflns_limit_l_max 15
_reflns_limit_l_min 0
_reflns_number_gt 4267
_reflns_number_total 5201
_reflns_threshold_expression I>2.0\s(I)
_oxford_diffrn_Wilson_B_factor 0.00
_oxford_diffrn_Wilson_scale 0.00
_oxford_refine_ls_r_factor_ref 0.0573
_oxford_refine_ls_scale 0.949(2)
_oxford_reflns_number_all 5191
_oxford_reflns_threshold_expression_ref I>-10.0\s(I)
_oxford_structure_analysis_title '_082610_VN1'
_cod_data_source_file jo200163m_si_002.cif
_cod_data_source_block 1
_cod_original_sg_symbol_H-M 'P -1 '
_cod_original_formula_sum 'C8 H14 I1 N1 O5'
_cod_database_code 4026289

loop_
_symmetry_equiv_pos_as_xyz
x,y,z
-x,-y,-z

loop_
_atom_site_label
_atom_site_type_symbol
_atom_site_fract_x
_atom_site_fract_y
_atom_site_fract_z
_atom_site_U_iso_or_equiv
_atom_site_occupancy
_atom_site_adp_type
_atom_site_refinement_flags_posn
I1 I 0.11413(4) 0.43770(4) 0.88456(3) 0.0156 1.0000 Uani .
O1 O 0.1614(5) 0.3116(4) 0.7932(4) 0.0225 1.0000 Uani .
O2 O -0.0203(5) 0.3680(4) 0.9814(4) 0.0173 1.0000 Uani .
C1 C -0.0416(7) 0.5631(6) 0.7852(5) 0.0159 1.0000 Uani .
N1 N -0.1840(6) 0.5649(5) 0.8123(4) 0.0187 1.0000 Uani D
C2 C -0.2736(7) 0.6461(6) 0.7457(5) 0.0184 1.0000 Uani D
C3 C -0.2195(7) 0.7251(5) 0.6550(5) 0.0239 1.0000 Uani D
C4 C -0.0689(7) 0.7197(6) 0.6285(5) 0.0238 1.0000 Uani D
C5 C 0.0248(7) 0.6356(6) 0.6965(5) 0.0188 1.0000 Uani D
O3 O 0.1735(5) 0.6205(5) 0.6902(4) 0.0226 1.0000 Uani D
C6 C 0.2511(7) 0.6339(7) 0.5806(6) 0.0223 1.0000 Uani D
C7 C 0.2229(8) 0.5252(8) 0.5167(7) 0.0324 1.0000 Uani D
C8 C 0.4113(7) 0.6281(7) 0.6024(6) 0.0278 1.0000 Uani D
I2 I 0.62495(4) 0.37452(4) 0.94286(3) 0.0156 1.0000 Uani .
O4 O 0.6769(5) 0.2824(5) 0.8278(4) 0.0228 1.0000 Uani .
O5 O 0.4778(5) 0.4927(4) 0.8898(3) 0.0167 1.0000 Uani .
C9 C 0.4853(6) 0.2365(6) 1.0281(5) 0.0141 1.0000 Uani .
N2 N 0.3498(6) 0.2495(5) 1.0003(4) 0.0179 1.0000 Uani D
C10 C 0.2691(7) 0.1541(6) 1.0461(5) 0.0213 1.0000 Uani D
C11 C 0.3280(7) 0.0475(6) 1.1175(4) 0.0203 1.0000 Uani D
C12 C 0.4718(7) 0.0375(6) 1.1453(4) 0.0196 1.0000 Uani D
C13 C 0.5547(7) 0.1365(6) 1.0994(5) 0.0177 1.0000 Uani D
O6 O 0.6972(5) 0.1460(5) 1.1160(4) 0.0243 1.0000 Uani D
C14 C 0.7823(7) 0.0353(6) 1.1802(5) 0.0193 1.0000 Uani D
C15 C 0.9414(8) 0.0523(8) 1.1467(7) 0.0319 1.0000 Uani D
C16 C 0.7464(8) 0.0394(8) 1.3012(6) 0.0301 1.0000 Uani D
O7 O 0.4494(6) 0.2521(5) 0.6925(4) 0.0284 1.0000 Uani D
O9 O -0.0689(6) 0.2517(6) 0.6817(5) 0.0352 1.0000 Uani D
O8 O 0.5869(6) 0.0520(6) 0.5661(5) 0.0386 1.0000 Uani D
O10 O -0.1143(6) 0.0484(5) 0.5687(5) 0.0372 1.0000 Uani D
H1 H -0.375(2) 0.6492(17) 0.7613(16) 0.0241 1.0000 Uiso D
H2 H -0.285(2) 0.7824(16) 0.6122(16) 0.0318 1.0000 Uiso D
H3 H -0.031(3) 0.7708(16) 0.5671(15) 0.0302 1.0000 Uiso D
H4 H 0.217(3) 0.720(2) 0.541(2) 0.0281 1.0000 Uiso D
H5 H 0.275(6) 0.533(4) 0.446(3) 0.0560 1.0000 Uiso D
H6 H 0.256(7) 0.441(2) 0.556(3) 0.0562 1.0000 Uiso D
H7 H 0.120(3) 0.530(4) 0.507(5) 0.0558 1.0000 Uiso D
H8 H 0.470(3) 0.635(6) 0.534(2) 0.0437 1.0000 Uiso D
H9 H 0.424(3) 0.700(4) 0.643(4) 0.0440 1.0000 Uiso D
H10 H 0.443(4) 0.546(3) 0.645(4) 0.0438 1.0000 Uiso D
H11 H 0.171(2) 0.160(2) 1.0298(13) 0.0295 1.0000 Uiso D
H12 H 0.269(2) -0.0172(19) 1.1467(13) 0.0270 1.0000 Uiso D
H13 H 0.512(2) -0.0329(18) 1.1935(12) 0.0272 1.0000 Uiso D
H14 H 0.760(3) -0.048(2) 1.159(2) 0.0268 1.0000 Uiso D
H15 H 1.005(3) -0.020(4) 1.182(4) 0.0450 1.0000 Uiso D
H16 H 0.962(4) 0.134(3) 1.169(4) 0.0450 1.0000 Uiso D
H17 H 0.958(4) 0.055(6) 1.0683(18) 0.0450 1.0000 Uiso D
H18 H 0.798(6) -0.038(4) 1.342(2) 0.0489 1.0000 Uiso D
H19 H 0.778(6) 0.117(4) 1.322(3) 0.0491 1.0000 Uiso D
H20 H 0.642(2) 0.042(6) 1.318(3) 0.0490 1.0000 Uiso D
H21 H -0.1133 0.2659 0.7395 0.0522 1.0000 Uiso DR
H22 H -0.0880 0.3181 0.6399 0.0438 1.0000 Uiso DR
H23 H 0.5014 0.2441 0.7435 0.0365 1.0000 Uiso DR
H25 H 0.4613 0.3194 0.6529 0.0365 1.0000 Uiso DR
H24 H -0.1021 0.1016 0.6275 0.0500 1.0000 Uiso DR
H26 H 0.5451 0.1055 0.6188 0.0500 1.0000 Uiso DR
H27 H -0.2265 0.0467 0.5976 0.0500 1.0000 Uiso DR
H28 H 0.5910 0.0817 0.5009 0.0459 1.0000 Uiso DR

loop_
_atom_site_aniso_label
_atom_site_aniso_U_11
_atom_site_aniso_U_22
_atom_site_aniso_U_33
_atom_site_aniso_U_23
_atom_site_aniso_U_13
_atom_site_aniso_U_12
I1 0.0164(2) 0.01420(19) 0.0156(2) -0.00102(15) -0.00074(15) -0.00077(14)
O1 0.023(2) 0.020(2) 0.025(2) -0.0062(19) -0.0027(19) 0.0021(19)
O2 0.021(2) 0.013(2) 0.017(2) -0.0011(17) 0.0035(17) -0.0022(17)
C1 0.020(3) 0.011(3) 0.015(3) 0.001(2) -0.003(2) 0.000(2)
N1 0.019(3) 0.014(2) 0.022(3) 0.000(2) -0.001(2) 0.001(2)
C2 0.012(3) 0.023(3) 0.020(3) -0.002(3) -0.004(2) -0.001(2)
C3 0.020(3) 0.026(3) 0.022(3) 0.007(3) -0.001(3) 0.000(3)
C4 0.022(3) 0.023(3) 0.025(4) 0.004(3) -0.001(3) -0.004(3)
C5 0.020(3) 0.019(3) 0.017(3) -0.001(2) 0.002(2) -0.003(2)
O3 0.017(2) 0.026(2) 0.023(2) 0.005(2) -0.0020(18) -0.0044(19)
C6 0.014(3) 0.028(4) 0.022(3) 0.004(3) 0.002(2) 0.000(3)
C7 0.023(4) 0.039(4) 0.036(4) -0.010(3) -0.002(3) -0.001(3)
C8 0.016(3) 0.031(4) 0.036(4) 0.004(3) 0.002(3) -0.009(3)
I2 0.0170(2) 0.01317(19) 0.0163(2) -0.00061(14) 0.00061(15) -0.00284(14)
O4 0.022(2) 0.023(2) 0.024(3) -0.007(2) -0.0004(19) -0.0033(19)
O5 0.022(2) 0.013(2) 0.015(2) -0.0055(16) -0.0036(17) 0.0042(17)
C9 0.015(3) 0.012(3) 0.016(3) -0.002(2) 0.005(2) -0.008(2)
N2 0.017(3) 0.018(3) 0.018(3) -0.001(2) 0.003(2) -0.003(2)
C10 0.022(3) 0.018(3) 0.021(3) 0.003(3) 0.002(3) 0.000(3)
C11 0.022(3) 0.014(3) 0.024(3) 0.000(2) -0.003(3) -0.003(2)
C12 0.022(3) 0.016(3) 0.020(3) 0.002(2) -0.003(3) -0.001(2)
C13 0.014(3) 0.020(3) 0.018(3) 0.003(2) 0.001(2) -0.004(2)
O6 0.019(2) 0.022(2) 0.032(3) 0.011(2) -0.008(2) -0.0089(19)
C14 0.015(3) 0.019(3) 0.021(3) 0.000(3) 0.001(2) 0.002(2)
C15 0.025(4) 0.032(4) 0.036(4) 0.001(3) -0.001(3) 0.000(3)
C16 0.027(4) 0.034(4) 0.031(4) -0.003(3) -0.002(3) -0.011(3)
O7 0.030(3) 0.027(3) 0.028(3) -0.007(2) -0.005(2) 0.002(2)
O9 0.029(3) 0.044(3) 0.036(3) -0.016(3) 0.004(2) -0.008(2)
O8 0.043(3) 0.042(3) 0.031(3) -0.017(3) 0.015(3) -0.010(3)
O10 0.043(3) 0.033(3) 0.039(3) -0.010(2) -0.005(3) -0.010(3)

loop_
_atom_type_symbol
_atom_type_scat_dispersion_real
_atom_type_scat_dispersion_imag
_atom_type_scat_Cromer_Mann_a1
_atom_type_scat_Cromer_Mann_b1
_atom_type_scat_Cromer_Mann_a2
_atom_type_scat_Cromer_Mann_b2
_atom_type_scat_Cromer_Mann_a3
_atom_type_scat_Cromer_Mann_b3
_atom_type_scat_Cromer_Mann_a4
_atom_type_scat_Cromer_Mann_b4
_atom_type_scat_Cromer_Mann_c
_atom_type_scat_source
C 0.0033 0.0016 2.3100 20.8439 1.0200 10.2075 1.5886 0.5687 0.8650 51.6512 0.2156 'International Tables Vol C 4.2.6.8 and 6.1.1.4'
H 0.0000 0.0000 0.4930 10.5109 0.3229 26.1257 0.1402 3.1424 0.0408 57.7998 0.0030 'International Tables Vol C 4.2.6.8 and 6.1.1.4'
I -0.4742 1.8119 20.1472 4.3470 18.9949 0.3814 7.5138 27.7660 2.2735 66.8776 4.0712 'International Tables Vol C 4.2.6.8 and 6.1.1.4'
N 0.0061 0.0033 12.2126 0.0057 3.1322 9.8933 2.0125 28.9975 1.1663 0.5826 -11.5290 'International Tables Vol C 4.2.6.8 and 6.1.1.4'
O 0.0106 0.0060 3.0485 13.2771 2.2868 5.7011 1.5463 0.3239 0.8670 32.9089 0.2508 'International Tables Vol C 4.2.6.8 and 6.1.1.4'

loop_
_geom_angle_atom_site_label_1
_geom_angle_site_symmetry_1
_geom_angle_atom_site_label_2
_geom_angle_atom_site_label_3
_geom_angle_site_symmetry_3
_geom_angle
_geom_angle_publ_flag
O1 . I1 O2 . 102.3(2) yes
O1 . I1 C1 . 97.2(2) yes
O2 . I1 C1 . 96.0(2) yes
I1 . C1 N1 . 119.7(4) yes
I1 . C1 C5 . 113.0(4) yes
N1 . C1 C5 . 127.4(6) yes
C1 . N1 C2 . 115.7(5) yes
N1 . C2 C3 . 122.1(6) yes
N1 . C2 H1 . 118.4(14) no
C3 . C2 H1 . 119.5(14) no
C2 . C3 C4 . 120.6(6) yes
C2 . C3 H2 . 119.6(14) no
C4 . C3 H2 . 119.8(14) no
C3 . C4 C5 . 117.9(6) yes
C3 . C4 H3 . 121.4(14) no
C5 . C4 H3 . 120.8(14) no
C4 . C5 C1 . 116.4(6) yes
C4 . C5 O3 . 127.9(6) yes
C1 . C5 O3 . 115.7(6) yes
C5 . O3 C6 . 117.9(5) yes
O3 . C6 C7 . 110.2(6) yes
O3 . C6 C8 . 104.7(5) yes
C7 . C6 C8 . 112.9(6) yes
O3 . C6 H4 . 109.3(16) no
C7 . C6 H4 . 110.0(15) no
C8 . C6 H4 . 109.6(16) no
C6 . C7 H5 . 109.9(17) no
C6 . C7 H6 . 109.9(17) no
H5 . C7 H6 . 109.1(18) no
C6 . C7 H7 . 110.4(17) no
H5 . C7 H7 . 108.6(18) no
H6 . C7 H7 . 108.9(18) no
C6 . C8 H8 . 109.4(17) no
C6 . C8 H9 . 109.7(17) no
H8 . C8 H9 . 109.3(18) no
C6 . C8 H10 . 109.5(17) no
H8 . C8 H10 . 109.3(18) no
H9 . C8 H10 . 109.6(18) no
O5 2_667 I2 I2 2_667 29.24(9) yes
O5 2_667 I2 O4 . 174.59(18) yes
I2 2_667 I2 O4 . 147.04(15) yes
O5 2_667 I2 O5 . 75.33(18) yes
I2 2_667 I2 O5 . 46.09(13) yes
O4 . I2 O5 . 101.2(2) yes
O5 2_667 I2 C9 . 81.39(18) yes
I2 2_667 I2 C9 . 86.62(16) yes
O4 . I2 C9 . 95.0(2) yes
O5 . I2 C9 . 96.0(2) yes
I2 2_667 O5 I2 . 104.67(18) yes
I2 . C9 N2 . 116.9(4) yes
I2 . C9 C13 . 115.5(4) yes
N2 . C9 C13 . 127.3(5) yes
C9 . N2 C10 . 115.8(5) yes
N2 . C10 C11 . 121.9(6) yes
N2 . C10 H11 . 118.8(14) no
C11 . C10 H11 . 119.2(14) no
C10 . C11 C12 . 120.5(6) yes
C10 . C11 H12 . 119.4(14) no
C12 . C11 H12 . 120.1(14) no
C11 . C12 C13 . 117.8(6) yes
C11 . C12 H13 . 121.1(14) no
C13 . C12 H13 . 121.1(14) no
C12 . C13 C9 . 116.6(6) yes
C12 . C13 O6 . 127.3(6) yes
C9 . C13 O6 . 116.0(5) yes
C13 . O6 C14 . 118.6(5) yes
O6 . C14 C15 . 104.5(5) yes
O6 . C14 C16 . 110.9(5) yes
C15 . C14 C16 . 112.1(6) yes
O6 . C14 H14 . 109.3(16) no
C15 . C14 H14 . 110.0(16) no
C16 . C14 H14 . 109.8(15) no
C14 . C15 H15 . 109.7(17) no
C14 . C15 H16 . 109.2(17) no
H15 . C15 H16 . 109.8(18) no
C14 . C15 H17 . 109.7(17) no
H15 . C15 H17 . 109.3(18) no
H16 . C15 H17 . 109.2(18) no
C14 . C16 H18 . 109.5(17) no
C14 . C16 H19 . 109.3(17) no
H18 . C16 H19 . 109.0(18) no
C14 . C16 H20 . 110.0(17) no
H18 . C16 H20 . 109.8(18) no
H19 . C16 H20 . 109.2(18) no
H23 . O7 H25 . 109.5 no
H21 . O9 H22 . 105.6 no
H26 . O8 H28 . 120.0 no
H24 . O10 H27 . 89.2 no

loop_
_geom_bond_atom_site_label_1
_geom_bond_atom_site_label_2
_geom_bond_site_symmetry_2
_geom_bond_distance
_geom_bond_publ_flag
I1 O1 . 1.810(5) yes
I1 O2 . 1.797(4) yes
I1 C1 . 2.144(6) yes
C1 N1 . 1.319(8) yes
C1 C5 . 1.387(8) yes
N1 C2 . 1.341(8) yes
C2 C3 . 1.392(9) yes
C2 H1 . 0.932(19) no
C3 C4 . 1.389(9) yes
C3 H2 . 0.930(19) no
C4 C5 . 1.387(9) yes
C4 H3 . 0.932(19) no
C5 O3 . 1.349(8) yes
O3 C6 . 1.468(8) yes
C6 C7 . 1.510(10) yes
C6 C8 . 1.511(9) yes
C6 H4 . 0.981(19) no
C7 H5 . 0.961(19) no
C7 H6 . 0.959(19) no
C7 H7 . 0.960(19) no
C8 H8 . 0.958(19) no
C8 H9 . 0.963(19) no
C8 H10 . 0.959(19) no
I2 O5 2_667 2.651(4) yes
I2 I2 2_667 3.5602(8) yes
I2 O4 . 1.798(5) yes
I2 O5 . 1.798(4) yes
I2 C9 . 2.158(5) yes
C9 N2 . 1.304(8) yes
C9 C13 . 1.387(8) yes
N2 C10 . 1.350(8) yes
C10 C11 . 1.393(9) yes
C10 H11 . 0.936(19) no
C11 C12 . 1.380(9) yes
C11 H12 . 0.933(19) no
C12 C13 . 1.390(9) yes
C12 H13 . 0.932(19) no
C13 O6 . 1.360(7) yes
O6 C14 . 1.472(7) yes
C14 C15 . 1.512(9) yes
C14 C16 . 1.501(10) yes
C14 H14 . 0.984(19) no
C15 H15 . 0.961(19) no
C15 H16 . 0.961(19) no
C15 H17 . 0.961(19) no
C16 H18 . 0.971(19) no
C16 H19 . 0.960(19) no
C16 H20 . 0.962(19) no
O7 H23 . 0.810 no
O7 H25 . 0.810 no
O9 H21 . 0.808 no
O9 H22 . 0.810 no
O8 H26 . 0.928 no
O8 H28 . 0.820 no
O10 H24 . 0.984 no
O10 H27 . 1.062 no

loop_
_geom_hbond_atom_site_label_D
_geom_hbond_atom_site_label_H
_geom_hbond_atom_site_label_A
_geom_hbond_site_symmetry_A
_geom_hbond_angle_DHA
_geom_hbond_distance_DH
_geom_hbond_distance_HA
_geom_hbond_distance_DA
_geom_hbond_publ_flag
C2 H1 O5 1_455 130.0(17) 0.932(19) 2.55(2) 3.230(9) yes
C12 H13 O7 2_657 161.9(18) 0.932(19) 2.50(2) 3.399(9) yes
O9 H21 O4 1_455 145.33(19) 0.80809(6) 2.124(7) 2.827(9) yes
O7 H23 O4 . 155.6(2) 0.80999(5) 2.097(7) 2.854(9) yes
O10 H24 O9 . 154.4(3) 0.98355(6) 1.834(8) 2.755(9) yes
O8 H26 O7 . 163.9(2) 0.92844(6) 1.930(7) 2.834(9) yes
O10 H27 O8 1_455 148 1.06 1.78 2.742(9) yes
